data_7106715
loop_
_publ_author_name
'Olesia Kozachuk'
'Kirill Yusenko'
'Heshmat Noei'
'Yuemin Wang'
'Stephan Walleck'
'Thorsten Glaser'
'Roland Fischer'

_publ_section_title
;
 Solvothermal growth of a ruthenium metal-organic framework featuring
 HKUST-1 structure type as thin films on oxide surfaces
;
_journal_name_full Chem.Commun.
_journal_page_first 8509
_journal_paper_doi 10.1039/c1cc11107h
_journal_volume 47
_journal_year 2011
_chemical_formula_sum 'C6 O8 Ru2'
_chemical_formula_weight 402.20
_chemical_name_systematic
; 
?
;
_space_group_IT_number 225
_symmetry_cell_setting cubic
_symmetry_space_group_name_Hall '-F 4 2 3'
_symmetry_space_group_name_H-M 'F m -3 m'
_audit_creation_method 'Jana2006 Version : 23/10/2008'
_cell_angle_alpha 90
_cell_angle_beta 90
_cell_angle_gamma 90
_cell_formula_units_Z 24
_cell_length_a 26.553(3)
_cell_length_b 26.553(3)
_cell_length_c 26.553(3)
_cell_measurement_temperature 293
_cell_volume 18722(4)
_computing_cell_refinement 'Jana2000 (Petricek, Dusek & Palatinus, 2000)'
_computing_data_collection 'Bruker D8'
_computing_molecular_graphics 'Diamond 3.2.'
_computing_publication_material
'Jana2000 (Petricek, Dusek & Palatinus, 2000) ATOMIC COORDINATES AND DISPLACEMENT PARAMETERS'
_computing_structure_refinement 'Jana2000 (Petricek, Dusek & Palatinus, 2000)'
_computing_structure_solution 'FOX http://objcryst.sourceforge.net'
_diffrn_ambient_temperature 293
_diffrn_detector 'position sensitive'
_diffrn_measurement_device 'Briker D8'
_diffrn_measurement_device_type 'Briker D8'
_diffrn_radiation_monochromator 'Goebel mirror'
_diffrn_radiation_type 'Cu K\a'
_diffrn_radiation_wavelength 1.54178
_diffrn_source X-ray
_diffrn_source_type 'Cu K\a'
_exptl_absorpt_process_details Jana2006
_exptl_crystal_density_diffrn 0.856
_exptl_crystal_F_000 4512
_pd_char_colour black
_pd_instr_location
; 
?
;
_pd_meas_2theta_range_inc 0.014
_pd_meas_2theta_range_max 89.905
_pd_meas_2theta_range_min 5.000
_pd_meas_number_of_points 5987
_pd_meas_scan_method step
_pd_proc_2theta_range_inc 0.014
_pd_proc_2theta_range_max 89.905
_pd_proc_2theta_range_min 5
_pd_proc_ls_background_function '10 Legendre polynoms'
_pd_proc_ls_pref_orient_corr none
_pd_proc_ls_profile_function Pseudo-Voigt
_pd_proc_ls_prof_R_factor 0.0955
_pd_proc_ls_prof_wR_expected 0.0298
_pd_proc_ls_prof_wR_factor 0.1381
_pd_spec_mount_mode transmission
_pd_spec_shape cylinder
_refine_ls_goodness_of_fit_all 4.60
_refine_ls_number_constraints 6
_refine_ls_number_parameters 29
_refine_ls_number_restraints 12
_refine_ls_R_factor_all 0.1823
_refine_ls_R_factor_gt 0.0951
_refine_ls_shift/su_max 0.1
_refine_ls_shift/su_mean 4.1764
_refine_ls_weighting_scheme sigma
_refine_ls_wR_factor_gt 0.1372
_refine_ls_wR_factor_ref 0.1761
_cod_data_source_file c1cc11107h_1.txt
_cod_data_source_block (I)
_cod_original_cell_volume 18722(3)
_cod_original_sg_symbol_Hall '-F 4 2 3 '
_cod_database_code 7106715

loop_
_symmetry_equiv_pos_site_id
_symmetry_equiv_pos_as_xyz
1 x,y,z
2 -x,-y,z
3 -x,y,-z
4 x,-y,-z
5 z,x,y
6 z,-x,-y
7 -z,-x,y
8 -z,x,-y
9 y,z,x
10 -y,z,-x
11 y,-z,-x
12 -y,-z,x
13 y,x,-z
14 -y,-x,-z
15 y,-x,z
16 -y,x,z
17 x,z,-y
18 -x,z,y
19 -x,-z,-y
20 x,-z,y
21 z,y,-x
22 z,-y,x
23 -z,y,x
24 -z,-y,-x
25 -x,-y,-z
26 x,y,-z
27 x,-y,z
28 -x,y,z
29 -z,-x,-y
30 -z,x,y
31 z,x,-y
32 z,-x,y
33 -y,-z,-x
34 y,-z,x
35 -y,z,x
36 y,z,-x
37 -y,-x,z
38 y,x,z
39 -y,x,-z
40 y,-x,-z
41 -x,-z,y
42 x,-z,-y
43 x,z,y
44 -x,z,-y
45 -z,-y,x
46 -z,y,-x
47 z,-y,-x
48 z,y,x
49 x,y+1/2,z+1/2
50 -x,-y+1/2,z+1/2
51 -x,y+1/2,-z+1/2
52 x,-y+1/2,-z+1/2
53 z,x+1/2,y+1/2
54 z,-x+1/2,-y+1/2
55 -z,-x+1/2,y+1/2
56 -z,x+1/2,-y+1/2
57 y,z+1/2,x+1/2
58 -y,z+1/2,-x+1/2
59 y,-z+1/2,-x+1/2
60 -y,-z+1/2,x+1/2
61 y,x+1/2,-z+1/2
62 -y,-x+1/2,-z+1/2
63 y,-x+1/2,z+1/2
64 -y,x+1/2,z+1/2
65 x,z+1/2,-y+1/2
66 -x,z+1/2,y+1/2
67 -x,-z+1/2,-y+1/2
68 x,-z+1/2,y+1/2
69 z,y+1/2,-x+1/2
70 z,-y+1/2,x+1/2
71 -z,y+1/2,x+1/2
72 -z,-y+1/2,-x+1/2
73 -x,-y+1/2,-z+1/2
74 x,y+1/2,-z+1/2
75 x,-y+1/2,z+1/2
76 -x,y+1/2,z+1/2
77 -z,-x+1/2,-y+1/2
78 -z,x+1/2,y+1/2
79 z,x+1/2,-y+1/2
80 z,-x+1/2,y+1/2
81 -y,-z+1/2,-x+1/2
82 y,-z+1/2,x+1/2
83 -y,z+1/2,x+1/2
84 y,z+1/2,-x+1/2
85 -y,-x+1/2,z+1/2
86 y,x+1/2,z+1/2
87 -y,x+1/2,-z+1/2
88 y,-x+1/2,-z+1/2
89 -x,-z+1/2,y+1/2
90 x,-z+1/2,-y+1/2
91 x,z+1/2,y+1/2
92 -x,z+1/2,-y+1/2
93 -z,-y+1/2,x+1/2
94 -z,y+1/2,-x+1/2
95 z,-y+1/2,-x+1/2
96 z,y+1/2,x+1/2
97 x+1/2,y,z+1/2
98 -x+1/2,-y,z+1/2
99 -x+1/2,y,-z+1/2
100 x+1/2,-y,-z+1/2
101 z+1/2,x,y+1/2
102 z+1/2,-x,-y+1/2
103 -z+1/2,-x,y+1/2
104 -z+1/2,x,-y+1/2
105 y+1/2,z,x+1/2
106 -y+1/2,z,-x+1/2
107 y+1/2,-z,-x+1/2
108 -y+1/2,-z,x+1/2
109 y+1/2,x,-z+1/2
110 -y+1/2,-x,-z+1/2
111 y+1/2,-x,z+1/2
112 -y+1/2,x,z+1/2
113 x+1/2,z,-y+1/2
114 -x+1/2,z,y+1/2
115 -x+1/2,-z,-y+1/2
116 x+1/2,-z,y+1/2
117 z+1/2,y,-x+1/2
118 z+1/2,-y,x+1/2
119 -z+1/2,y,x+1/2
120 -z+1/2,-y,-x+1/2
121 -x+1/2,-y,-z+1/2
122 x+1/2,y,-z+1/2
123 x+1/2,-y,z+1/2
124 -x+1/2,y,z+1/2
125 -z+1/2,-x,-y+1/2
126 -z+1/2,x,y+1/2
127 z+1/2,x,-y+1/2
128 z+1/2,-x,y+1/2
129 -y+1/2,-z,-x+1/2
130 y+1/2,-z,x+1/2
131 -y+1/2,z,x+1/2
132 y+1/2,z,-x+1/2
133 -y+1/2,-x,z+1/2
134 y+1/2,x,z+1/2
135 -y+1/2,x,-z+1/2
136 y+1/2,-x,-z+1/2
137 -x+1/2,-z,y+1/2
138 x+1/2,-z,-y+1/2
139 x+1/2,z,y+1/2
140 -x+1/2,z,-y+1/2
141 -z+1/2,-y,x+1/2
142 -z+1/2,y,-x+1/2
143 z+1/2,-y,-x+1/2
144 z+1/2,y,x+1/2
145 x+1/2,y+1/2,z
146 -x+1/2,-y+1/2,z
147 -x+1/2,y+1/2,-z
148 x+1/2,-y+1/2,-z
149 z+1/2,x+1/2,y
150 z+1/2,-x+1/2,-y
151 -z+1/2,-x+1/2,y
152 -z+1/2,x+1/2,-y
153 y+1/2,z+1/2,x
154 -y+1/2,z+1/2,-x
155 y+1/2,-z+1/2,-x
156 -y+1/2,-z+1/2,x
157 y+1/2,x+1/2,-z
158 -y+1/2,-x+1/2,-z
159 y+1/2,-x+1/2,z
160 -y+1/2,x+1/2,z
161 x+1/2,z+1/2,-y
162 -x+1/2,z+1/2,y
163 -x+1/2,-z+1/2,-y
164 x+1/2,-z+1/2,y
165 z+1/2,y+1/2,-x
166 z+1/2,-y+1/2,x
167 -z+1/2,y+1/2,x
168 -z+1/2,-y+1/2,-x
169 -x+1/2,-y+1/2,-z
170 x+1/2,y+1/2,-z
171 x+1/2,-y+1/2,z
172 -x+1/2,y+1/2,z
173 -z+1/2,-x+1/2,-y
174 -z+1/2,x+1/2,y
175 z+1/2,x+1/2,-y
176 z+1/2,-x+1/2,y
177 -y+1/2,-z+1/2,-x
178 y+1/2,-z+1/2,x
179 -y+1/2,z+1/2,x
180 y+1/2,z+1/2,-x
181 -y+1/2,-x+1/2,z
182 y+1/2,x+1/2,z
183 -y+1/2,x+1/2,-z
184 y+1/2,-x+1/2,-z
185 -x+1/2,-z+1/2,y
186 x+1/2,-z+1/2,-y
187 x+1/2,z+1/2,y
188 -x+1/2,z+1/2,-y
189 -z+1/2,-y+1/2,x
190 -z+1/2,y+1/2,-x
191 z+1/2,-y+1/2,-x
192 z+1/2,y+1/2,x

loop_
_atom_site_label
_atom_site_type_symbol
_atom_site_fract_x
_atom_site_fract_y
_atom_site_fract_z
_atom_site_adp_type
_atom_site_U_iso_or_equiv
_atom_site_symmetry_multiplicity
_atom_site_occupancy
_atom_site_calc_flag
_atom_site_refinement_flags
_atom_site_disorder_assembly
_atom_site_disorder_group
Ru Ru 0.2154 0.2154 0 Uiso 0.038 48 1 d . . .
O O 0.1830(3) 0.2571(4) -0.0525(5) Uiso 0.038 192 1 d . . .
C1 C 0.1765(5) 0.3235(5) -0.1075(9) Uiso 0.038 96 0.5 d . . .
C2 C 0.2045(3) 0.2955(3) -0.0717(5) Uiso 0.038 96 0.5 d . . .
C3 C 0.1969(9) 0.3630(8) -0.1370(8) Uiso 0.038 96 0.5 d . . .

loop_
_atom_site_aniso_label
_atom_site_aniso_type_symbol
_atom_site_aniso_U_11
_atom_site_aniso_U_22
_atom_site_aniso_U_33
_atom_site_aniso_U_12
_atom_site_aniso_U_13
_atom_site_aniso_U_23
? ? ? ? ? ? ? ?

loop_
_atom_type_symbol
_atom_type_scat_dispersion_real
_atom_type_scat_dispersion_imag
_atom_type_scat_source
Ru 0.055 3.296 'International Tables Vol C tables 4.2.6.8 and 6.1.1.1'
C 0.018 0.009 'International Tables Vol C tables 4.2.6.8 and 6.1.1.1'
O 0.049 0.032 'International Tables Vol C tables 4.2.6.8 and 6.1.1.1'

loop_
_geom_angle_atom_site_label_1
_geom_angle_atom_site_label_2
_geom_angle_atom_site_label_3
_geom_angle_site_symmetry_1
_geom_angle_site_symmetry_2
_geom_angle_site_symmetry_3
_geom_angle
_geom_angle_publ_flag
Ru Ru O 146_555 . . 84.9(3) yes

loop_
_geom_bond_atom_site_label_1
_geom_bond_atom_site_label_2
_geom_bond_site_symmetry_1
_geom_bond_site_symmetry_2
_geom_bond_distance
_geom_bond_publ_flag
Ru Ru . 146_555 2.5986(3) yes
Ru O . . 1.977(11) yes

loop_
_geom_hbond_atom_site_label_D
_geom_hbond_atom_site_label_H
_geom_hbond_atom_site_label_A
_geom_hbond_site_symmetry_D
_geom_hbond_site_symmetry_H
_geom_hbond_site_symmetry_A
_geom_hbond_distance_DH
_geom_hbond_distance_HA
_geom_hbond_distance_DA
_geom_hbond_angle_DHA
_geom_hbond_publ_flag
? ? ? ? ? ? ? ? ? ? ?

loop_
_geom_torsion_atom_site_label_1
_geom_torsion_atom_site_label_2
_geom_torsion_atom_site_label_3
_geom_torsion_atom_site_label_4
_geom_torsion_site_symmetry_1
_geom_torsion_site_symmetry_2
_geom_torsion_site_symmetry_3
_geom_torsion_site_symmetry_4
_geom_torsion
_geom_torsion_publ_flag
? ? ? ? ? ? ? ? ? ?
